data_7225544
loop_
_publ_author_name
'Sekine, Akiko'
'Ina, Sayaka'
'Johmoto, Kohei'
'Uekusa, Hidehiro'

_publ_section_title
;
 Control of the photochromic behavior of cobaloxime complexes with
 salicylidene-3-aminopyridine and 2-cyanoethyl groups by dual
 photoisomerization
;
_journal_issue 38
_journal_name_full CrystEngComm
_journal_page_first 7330
_journal_paper_doi 10.1039/C6CE01005A
_journal_volume 18
_journal_year 2016
_chemical_formula_moiety 'C31 H44 Co N7 O5'
_chemical_formula_sum 'C31 H44 Co N7 O5'
_chemical_formula_weight 653.66
_space_group_IT_number 2
_symmetry_cell_setting triclinic
_symmetry_Int_Tables_number 2
_symmetry_space_group_name_Hall '-P 1'
_symmetry_space_group_name_H-M 'P -1'
_atom_sites_solution_hydrogens geom
_atom_sites_solution_primary direct
_atom_sites_solution_secondary difmap
_audit_creation_method SHELXL-97
_audit_update_record
;
2016-04-23 deposited with the CCDC.
2016-06-10 downloaded from the CCDC.
;
_cell_angle_alpha 109.096(2)
_cell_angle_beta 95.643(2)
_cell_angle_gamma 103.792(2)
_cell_formula_units_Z 2
_cell_length_a 8.8800(5)
_cell_length_b 12.2000(8)
_cell_length_c 16.6870(11)
_cell_measurement_reflns_used 16072
_cell_measurement_temperature 173(2)
_cell_measurement_theta_max 27.42
_cell_measurement_theta_min 3.21
_cell_volume 1628.16(18)
_computing_cell_refinement RAPID-AUTO
_computing_data_collection RAPID-AUTO
_computing_data_reduction RAPID-AUTO
_computing_structure_refinement 'SHELXL-97 (Sheldrick, 2008)'
_computing_structure_solution SIR-2004
_diffrn_ambient_pressure 101.3
_diffrn_ambient_temperature 173(2)
_diffrn_detector_area_resol_mean 10.0
_diffrn_measured_fraction_theta_full 0.991
_diffrn_measured_fraction_theta_max 0.991
_diffrn_measurement_device_type 'RIGAKU R-AXIS RAPID'
_diffrn_measurement_method \w-scan
_diffrn_radiation_monochromator graphite
_diffrn_radiation_probe x-ray
_diffrn_radiation_type MoK\a
_diffrn_radiation_wavelength 0.71073
_diffrn_reflns_av_R_equivalents 0.0608
_diffrn_reflns_av_sigmaI/netI 0.0917
_diffrn_reflns_limit_h_max 11
_diffrn_reflns_limit_h_min -11
_diffrn_reflns_limit_k_max 15
_diffrn_reflns_limit_k_min -15
_diffrn_reflns_limit_l_max 21
_diffrn_reflns_limit_l_min -21
_diffrn_reflns_number 16072
_diffrn_reflns_theta_full 27.42
_diffrn_reflns_theta_max 27.42
_diffrn_reflns_theta_min 3.21
_diffrn_source 'rotating anode x-ray'
_diffrn_source_type rigaku
_exptl_absorpt_coefficient_mu 0.577
_exptl_absorpt_correction_T_max 0.9943
_exptl_absorpt_correction_T_min 0.7918
_exptl_absorpt_correction_type multi-scan
_exptl_absorpt_process_details abscore,T.Higashi,RIGAKU
_exptl_crystal_colour yellow
_exptl_crystal_density_diffrn 1.333
_exptl_crystal_density_method 'not measured'
_exptl_crystal_description block
_exptl_crystal_F_000 692
_exptl_crystal_recrystallization_method evaporation
_exptl_crystal_size_max 0.11
_exptl_crystal_size_mid 0.10
_exptl_crystal_size_min 0.01
_refine_diff_density_max 0.566
_refine_diff_density_min -0.397
_refine_diff_density_rms 0.071
_refine_ls_extinction_method none
_refine_ls_goodness_of_fit_ref 1.023
_refine_ls_hydrogen_treatment mixed
_refine_ls_matrix_type full
_refine_ls_number_parameters 507
_refine_ls_number_reflns 7365
_refine_ls_number_restraints 3
_refine_ls_restrained_S_all 1.023
_refine_ls_R_factor_all 0.1029
_refine_ls_R_factor_gt 0.0569
_refine_ls_shift/su_max 0.001
_refine_ls_shift/su_mean 0.000
_refine_ls_structure_factor_coef Fsqd
_refine_ls_weighting_details 'calc w=1/[\s^2^(Fo^2^)+(0.0543P)^2^+0.0000P] where P=(Fo^2^+2Fc^2^)/3'
_refine_ls_weighting_scheme calc
_refine_ls_wR_factor_gt 0.1153
_refine_ls_wR_factor_ref 0.1328
_reflns_number_gt 4543
_reflns_number_total 7365
_reflns_threshold_expression >2\s(I)
_cod_data_source_file c6ce01005a1.cif
_cod_data_source_block shelx
_cod_depositor_comments 'Adding full bibliography for 7225542--7225549.cif.'
_cod_database_code 7225544

loop_
_symmetry_equiv_pos_as_xyz
'x, y, z'
'-x, -y, -z'

loop_
_atom_site_label
_atom_site_type_symbol
_atom_site_fract_x
_atom_site_fract_y
_atom_site_fract_z
_atom_site_U_iso_or_equiv
_atom_site_adp_type
_atom_site_occupancy
_atom_site_symmetry_multiplicity
_atom_site_calc_flag
_atom_site_refinement_flags
_atom_site_disorder_assembly
_atom_site_disorder_group
C4 C 0.6132(3) 0.1023(3) 0.6667(2) 0.0316(7) Uani 1 1 d . . .
C5 C 0.7570(4) 0.0668(4) 0.6419(3) 0.0473(9) Uani 1 1 d . . .
H5A H 0.7900 0.0243 0.6780 0.071 Uiso 1 1 calc R . .
H5B H 0.8426 0.1396 0.6505 0.071 Uiso 1 1 calc R . .
H5C H 0.7327 0.0134 0.5810 0.071 Uiso 1 1 calc R . .
C6 C 0.5306(4) 0.1631(3) 0.6225(2) 0.0338(7) Uani 1 1 d . . .
C7 C 0.5792(5) 0.1959(4) 0.5487(2) 0.0516(10) Uani 1 1 d . . .
H7A H 0.5761 0.1224 0.5007 0.077 Uiso 1 1 calc R . .
H7B H 0.6868 0.2510 0.5667 0.077 Uiso 1 1 calc R . .
H7C H 0.5066 0.2359 0.5300 0.077 Uiso 1 1 calc R . .
C8 C 0.2083(4) 0.1131(3) 0.8770(2) 0.0348(7) Uani 1 1 d . . .
C9 C 0.1562(5) 0.0802(4) 0.9506(2) 0.0519(10) Uani 1 1 d . . .
H9A H 0.2217 0.0336 0.9667 0.078 Uiso 1 1 calc R . .
H9B H 0.0453 0.0312 0.9332 0.078 Uiso 1 1 calc R . .
H9C H 0.1673 0.1541 1.0001 0.078 Uiso 1 1 calc R . .
C10 C 0.1296(4) 0.1799(3) 0.8354(2) 0.0356(7) Uani 1 1 d . . .
C11 C -0.0050(4) 0.2245(4) 0.8654(3) 0.0513(10) Uani 1 1 d . . .
H11A H -0.0358 0.2696 0.8307 0.077 Uiso 1 1 calc R . .
H11B H 0.0272 0.2778 0.9263 0.077 Uiso 1 1 calc R . .
H11C H -0.0948 0.1555 0.8588 0.077 Uiso 1 1 calc R . .
N2 N 0.5481(3) 0.0830(2) 0.72939(16) 0.0293(6) Uani 1 1 d . A .
N3 N 0.4096(3) 0.1869(2) 0.65634(16) 0.0306(6) Uani 1 1 d . A .
N4 N 0.3255(3) 0.0869(2) 0.84214(16) 0.0300(6) Uani 1 1 d . A .
N5 N 0.1933(3) 0.1965(2) 0.77219(17) 0.0311(6) Uani 1 1 d . A .
O1 O 0.6084(2) 0.0293(2) 0.77828(15) 0.0381(5) Uani 1 1 d . . .
O2 O 0.3187(3) 0.2426(2) 0.62331(14) 0.0391(5) Uani 1 1 d . . .
O3 O 0.4078(3) 0.0231(2) 0.87171(14) 0.0404(6) Uani 1 1 d . . .
H3 H 0.4799 0.0127 0.8436 0.061 Uiso 1 1 calc R . .
O4 O 0.1349(3) 0.2570(2) 0.72672(15) 0.0394(5) Uani 1 1 d . . .
H4 H 0.1872 0.2611 0.6879 0.059 Uiso 1 1 calc R . .
Co1 Co 0.36820(5) 0.13651(4) 0.74872(3) 0.02513(12) Uani 1 1 d . . .
N6A N 0.2211(11) -0.0311(8) 0.6664(7) 0.0224(19) Uani 0.689(5) 1 d P A 1
C12A C 0.1099(16) -0.0369(12) 0.6034(10) 0.039(3) Uani 0.689(5) 1 d P A 1
H12A H 0.1017 0.0376 0.5998 0.046 Uiso 0.689(5) 1 calc PR A 1
C13A C 0.0055(10) -0.1425(8) 0.5429(7) 0.029(2) Uani 0.689(5) 1 d P A 1
H13A H -0.0744 -0.1400 0.5018 0.035 Uiso 0.689(5) 1 calc PR A 1
C14A C 0.0219(8) -0.2465(6) 0.5450(4) 0.0311(13) Uani 0.689(5) 1 d P A 1
C15A C 0.1351(7) -0.2433(4) 0.6106(4) 0.0364(13) Uani 0.689(5) 1 d P A 1
H15A H 0.1391 -0.3165 0.6182 0.044 Uiso 0.689(5) 1 calc PR A 1
C16A C 0.2409(15) -0.1355(8) 0.6642(8) 0.035(3) Uani 0.689(5) 1 d P A 1
H16A H 0.3299 -0.1364 0.7004 0.042 Uiso 0.689(5) 1 calc PR A 1
N7A N -0.0871(5) -0.3548(4) 0.4872(3) 0.0345(10) Uani 0.689(5) 1 d P A 1
C17A C -0.0770(6) -0.3925(5) 0.4080(3) 0.0329(11) Uani 0.689(5) 1 d P A 1
O5A O -0.3773(4) -0.5024(3) 0.4384(2) 0.0424(10) Uani 0.689(5) 1 d P A 1
H5A1 H -0.2984 -0.4479 0.4722 0.064 Uiso 0.689(5) 1 calc PR A 1
C18A C -0.1963(7) -0.4927(5) 0.3412(4) 0.0281(12) Uani 0.689(5) 1 d P A 1
C19A C -0.1647(7) -0.5373(5) 0.2584(4) 0.0318(13) Uani 0.689(5) 1 d P A 1
H19A H -0.0643 -0.5023 0.2482 0.038 Uiso 0.689(5) 1 calc PR A 1
C20A C -0.2691(12) -0.6274(10) 0.1923(7) 0.0309(19) Uani 0.689(5) 1 d P A 1
C21A C -0.4194(13) -0.6760(11) 0.2075(8) 0.025(2) Uani 0.689(5) 1 d P A 1
H21A H -0.4943 -0.7404 0.1616 0.029 Uiso 0.689(5) 1 calc PR A 1
C22A C -0.4620(8) -0.6321(6) 0.2887(4) 0.0278(15) Uani 0.689(5) 1 d P A 1
C23A C -0.3437(9) -0.5423(5) 0.3579(3) 0.0307(12) Uani 0.689(5) 1 d P A 1
C24A C -0.2289(10) -0.6783(7) 0.1026(5) 0.0356(17) Uani 0.689(5) 1 d P A 1
C25A C -0.0891(9) -0.7276(7) 0.1133(5) 0.0568(19) Uani 0.689(5) 1 d P A 1
H25A H -0.1171 -0.7906 0.1380 0.085 Uiso 0.689(5) 1 calc PR A 1
H25B H 0.0017 -0.6617 0.1519 0.085 Uiso 0.689(5) 1 calc PR A 1
H25C H -0.0617 -0.7621 0.0567 0.085 Uiso 0.689(5) 1 calc PR A 1
C26A C -0.1822(10) -0.5764(7) 0.0683(5) 0.0575(18) Uani 0.689(5) 1 d P A 1
H26A H -0.1424 -0.6056 0.0149 0.086 Uiso 0.689(5) 1 calc PR A 1
H26B H -0.0996 -0.5085 0.1115 0.086 Uiso 0.689(5) 1 calc PR A 1
H26C H -0.2747 -0.5495 0.0564 0.086 Uiso 0.689(5) 1 calc PR A 1
C27A C -0.358(2) -0.7753(16) 0.0442(12) 0.069(5) Uani 0.689(5) 1 d P A 1
H27A H -0.4469 -0.7442 0.0336 0.104 Uiso 0.689(5) 1 calc PR A 1
H27B H -0.3900 -0.8373 0.0693 0.104 Uiso 0.689(5) 1 calc PR A 1
H27C H -0.3249 -0.8108 -0.0105 0.104 Uiso 0.689(5) 1 calc PR A 1
C28A C -0.6301(10) -0.6849(8) 0.3051(5) 0.0363(17) Uani 0.689(5) 1 d P A 1
C29A C -0.7076(8) -0.5815(7) 0.3340(5) 0.0480(17) Uani 0.689(5) 1 d P A 1
H29A H -0.8113 -0.6125 0.3467 0.072 Uiso 0.689(5) 1 calc PR A 1
H29B H -0.7204 -0.5497 0.2877 0.072 Uiso 0.689(5) 1 calc PR A 1
H29C H -0.6403 -0.5166 0.3861 0.072 Uiso 0.689(5) 1 calc PR A 1
C30A C -0.6191(9) -0.7419(7) 0.3741(5) 0.0458(16) Uani 0.689(5) 1 d P A 1
H30A H -0.5533 -0.6805 0.4281 0.069 Uiso 0.689(5) 1 calc PR A 1
H30B H -0.5716 -0.8085 0.3544 0.069 Uiso 0.689(5) 1 calc PR A 1
H30C H -0.7252 -0.7732 0.3840 0.069 Uiso 0.689(5) 1 calc PR A 1
C31A C -0.750(3) -0.784(2) 0.2156(14) 0.056(4) Uani 0.689(5) 1 d P A 1
H31A H -0.7089 -0.8540 0.1936 0.083 Uiso 0.689(5) 1 calc PR A 1
H31B H -0.7558 -0.7464 0.1722 0.083 Uiso 0.689(5) 1 calc PR A 1
H31C H -0.8551 -0.8109 0.2277 0.083 Uiso 0.689(5) 1 calc PR A 1
N6B N 0.231(2) -0.0192(18) 0.6592(15) 0.016(4) Uiso 0.311(5) 1 d PD A 2
C12B C 0.107(3) -0.023(3) 0.6051(18) 0.020(5) Uiso 0.311(5) 1 d PD A 2
H12B H 0.0732 0.0476 0.6131 0.024 Uiso 0.311(5) 1 calc PR A 2
C13B C 0.032(2) -0.1253(19) 0.5401(17) 0.022(4) Uiso 0.311(5) 1 d P A 2
H13B H -0.0454 -0.1227 0.4976 0.027 Uiso 0.311(5) 1 calc PR A 2
C14B C 0.0602(17) -0.2432(15) 0.5296(10) 0.026(4) Uiso 0.311(5) 1 d P A 2
C15B C 0.1857(15) -0.2404(13) 0.5873(9) 0.033(3) Uiso 0.311(5) 1 d P A 2
H15B H 0.2293 -0.3060 0.5806 0.040 Uiso 0.311(5) 1 calc PR A 2
C16B C 0.242(4) -0.127(2) 0.658(2) 0.052(11) Uiso 0.311(5) 1 d PD A 2
H16B H 0.2922 -0.1289 0.7102 0.063 Uiso 0.311(5) 1 calc PR A 2
N7B N -0.0099(11) -0.3503(9) 0.4550(7) 0.030(2) Uiso 0.311(5) 1 d P A 2
C17B C -0.1598(12) -0.3967(10) 0.4382(7) 0.027(2) Uiso 0.311(5) 1 d P A 2
H17B H -0.2172 -0.3641 0.4806 0.033 Uiso 0.311(5) 1 calc PR A 2
O5B O -0.0270(8) -0.4918(7) 0.2896(5) 0.035(2) Uiso 0.311(5) 1 d P A 2
H5B1 H 0.0187 -0.4392 0.3382 0.052 Uiso 0.311(5) 1 calc PR A 2
C18B C -0.2487(17) -0.4946(12) 0.3600(8) 0.019(3) Uiso 0.311(5) 1 d P A 2
C19B C -0.1794(15) -0.5339(14) 0.2901(11) 0.026(3) Uiso 0.311(5) 1 d P A 2
C20B C -0.289(3) -0.634(3) 0.2074(16) 0.026(5) Uiso 0.311(5) 1 d P A 2
C21B C -0.437(4) -0.673(3) 0.221(2) 0.028(6) Uiso 0.311(5) 1 d P A 2
H21B H -0.5069 -0.7320 0.1703 0.034 Uiso 0.311(5) 1 calc PR A 2
C22B C -0.5091(16) -0.6449(14) 0.2910(10) 0.022(4) Uiso 0.311(5) 1 d P A 2
C23B C -0.4053(15) -0.5454(13) 0.3593(9) 0.026(3) Uiso 0.311(5) 1 d P A 2
H23B H -0.4464 -0.5105 0.4089 0.031 Uiso 0.311(5) 1 calc PR A 2
C24B C -0.215(3) -0.672(2) 0.1275(12) 0.037(5) Uiso 0.311(5) 1 d P A 2
C25B C -0.082(2) -0.7341(16) 0.1428(9) 0.037(4) Uiso 0.311(5) 1 d P A 2
H25D H 0.0069 -0.6740 0.1869 0.056 Uiso 0.311(5) 1 calc PR A 2
H25E H -0.0457 -0.7661 0.0886 0.056 Uiso 0.311(5) 1 calc PR A 2
H25F H -0.1257 -0.8006 0.1623 0.056 Uiso 0.311(5) 1 calc PR A 2
C26B C -0.138(2) -0.5660(19) 0.1000(12) 0.060(5) Uiso 0.311(5) 1 d P A 2
H26D H -0.0558 -0.5050 0.1477 0.089 Uiso 0.311(5) 1 calc PR A 2
H26E H -0.2191 -0.5296 0.0855 0.089 Uiso 0.311(5) 1 calc PR A 2
H26F H -0.0912 -0.5959 0.0494 0.089 Uiso 0.311(5) 1 calc PR A 2
C27B C -0.357(2) -0.779(2) 0.0393(19) 0.023(5) Uiso 0.311(5) 1 d P A 2
H27D H -0.3090 -0.7989 -0.0121 0.034 Uiso 0.311(5) 1 calc PR A 2
H27E H -0.4438 -0.7461 0.0290 0.034 Uiso 0.311(5) 1 calc PR A 2
H27F H -0.3975 -0.8530 0.0516 0.034 Uiso 0.311(5) 1 calc PR A 2
C28B C -0.672(2) -0.696(2) 0.2903(14) 0.032(5) Uiso 0.311(5) 1 d P A 2
C29B C -0.7638(19) -0.5987(18) 0.3159(12) 0.048(5) Uiso 0.311(5) 1 d P A 2
H29D H -0.7512 -0.5517 0.2781 0.072 Uiso 0.311(5) 1 calc PR A 2
H29E H -0.7213 -0.5445 0.3761 0.072 Uiso 0.311(5) 1 calc PR A 2
H29F H -0.8762 -0.6391 0.3096 0.072 Uiso 0.311(5) 1 calc PR A 2
C30B C -0.6747(17) -0.7558(18) 0.3604(11) 0.037(4) Uiso 0.311(5) 1 d P A 2
H30D H -0.7845 -0.7908 0.3635 0.056 Uiso 0.311(5) 1 calc PR A 2
H30E H -0.6195 -0.6941 0.4167 0.056 Uiso 0.311(5) 1 calc PR A 2
H30F H -0.6219 -0.8196 0.3449 0.056 Uiso 0.311(5) 1 calc PR A 2
C31B C -0.733(6) -0.791(5) 0.218(3) 0.034(6) Uiso 0.311(5) 1 d P A 2
H31D H -0.7340 -0.7653 0.1688 0.051 Uiso 0.311(5) 1 calc PR A 2
H31E H -0.8417 -0.8316 0.2205 0.051 Uiso 0.311(5) 1 calc PR A 2
H31F H -0.6696 -0.8481 0.2127 0.051 Uiso 0.311(5) 1 calc PR A 2
N1A N 0.7027(8) 0.6016(7) 0.9387(5) 0.0472(19) Uiso 0.611(14) 1 d P A 3
C1A C 0.6187(9) 0.5167(7) 0.8854(6) 0.045(2) Uiso 0.611(14) 1 d P A 3
C2A C 0.5168(9) 0.4072(6) 0.8168(5) 0.050(2) Uiso 0.611(14) 1 d P A 3
H2A1 H 0.5465 0.4057 0.7609 0.061 Uiso 0.611(14) 1 calc PR A 3
H2A2 H 0.4061 0.4103 0.8139 0.061 Uiso 0.611(14) 1 calc PR A 3
C3A C 0.5262(8) 0.2922(6) 0.8291(5) 0.0278(16) Uiso 0.611(14) 1 d P A 3
H3A1 H 0.5145 0.3008 0.8890 0.033 Uiso 0.611(14) 1 calc PR A 3
H3A2 H 0.6334 0.2843 0.8233 0.033 Uiso 0.611(14) 1 calc PR A 3
N1B N 0.6727(15) 0.5980(11) 0.9559(8) 0.053(3) Uiso 0.389(14) 1 d P A 4
C1B C 0.5884(12) 0.5154(10) 0.9075(8) 0.034(3) Uiso 0.389(14) 1 d P A 4
C2B C 0.4690(12) 0.4039(8) 0.8542(7) 0.042(3) Uiso 0.389(14) 1 d P A 4
H2B1 H 0.3730 0.4030 0.8799 0.050 Uiso 0.389(14) 1 calc PR A 4
H2B2 H 0.4428 0.4099 0.7970 0.050 Uiso 0.389(14) 1 calc PR A 4
C3B C 0.4924(13) 0.2973(10) 0.8398(7) 0.030(3) Uiso 0.389(14) 1 d P A 4
H3B1 H 0.4907 0.2846 0.8954 0.036 Uiso 0.389(14) 1 calc PR A 4
H3B2 H 0.6029 0.3080 0.8312 0.036 Uiso 0.389(14) 1 calc PR A 4
H17A H 0.016(5) -0.350(4) 0.392(3) 0.033(12) Uiso 0.689(5) 1 d P A 1

loop_
_atom_site_aniso_label
_atom_site_aniso_U_11
_atom_site_aniso_U_22
_atom_site_aniso_U_33
_atom_site_aniso_U_23
_atom_site_aniso_U_13
_atom_site_aniso_U_12
C4 0.0255(14) 0.0288(17) 0.0314(18) 0.0043(15) 0.0042(13) 0.0010(13)
C5 0.0328(17) 0.049(2) 0.054(2) 0.010(2) 0.0146(17) 0.0099(17)
C6 0.0348(16) 0.0326(18) 0.0269(17) 0.0090(15) 0.0077(13) -0.0016(15)
C7 0.057(2) 0.061(3) 0.037(2) 0.021(2) 0.0175(18) 0.009(2)
C8 0.0406(17) 0.0228(16) 0.0251(17) -0.0025(14) 0.0090(14) -0.0051(14)
C9 0.070(3) 0.043(2) 0.033(2) 0.0048(18) 0.0238(19) 0.006(2)
C10 0.0343(16) 0.0223(16) 0.0341(19) -0.0040(15) 0.0070(14) -0.0010(14)
C11 0.0398(19) 0.044(2) 0.054(2) -0.002(2) 0.0182(18) 0.0060(18)
N2 0.0280(12) 0.0229(13) 0.0286(14) 0.0039(12) -0.0017(11) 0.0024(11)
N3 0.0317(13) 0.0267(14) 0.0270(14) 0.0083(12) -0.0017(11) 0.0021(12)
N4 0.0397(14) 0.0236(13) 0.0206(13) 0.0048(11) 0.0023(11) 0.0042(12)
N5 0.0302(13) 0.0213(13) 0.0337(15) 0.0028(12) 0.0039(11) 0.0039(11)
O1 0.0361(12) 0.0344(13) 0.0437(14) 0.0155(12) -0.0027(10) 0.0122(11)
O2 0.0437(13) 0.0349(13) 0.0377(14) 0.0184(12) -0.0050(10) 0.0071(11)
O3 0.0577(14) 0.0343(13) 0.0301(13) 0.0134(11) 0.0062(11) 0.0134(12)
O4 0.0377(12) 0.0344(13) 0.0462(15) 0.0143(12) 0.0043(10) 0.0125(11)
Co1 0.0278(2) 0.0204(2) 0.0215(2) 0.00320(17) 0.00210(15) 0.00392(16)
N6A 0.028(3) 0.018(3) 0.016(3) 0.006(2) 0.006(2) -0.003(2)
C12A 0.048(5) 0.016(4) 0.040(5) 0.000(3) -0.007(2) 0.009(3)
C13A 0.022(3) 0.025(4) 0.031(3) 0.012(3) -0.003(3) -0.010(3)
C14A 0.033(3) 0.026(3) 0.022(3) 0.000(2) 0.005(2) -0.003(2)
C15A 0.041(3) 0.019(2) 0.044(3) 0.009(2) -0.004(3) 0.008(2)
C16A 0.051(6) 0.012(3) 0.030(4) 0.003(2) -0.021(2) 0.007(2)
N7A 0.038(2) 0.030(2) 0.028(2) 0.006(2) 0.0046(19) 0.0032(19)
C17A 0.033(3) 0.030(3) 0.030(3) 0.006(2) 0.006(2) 0.004(2)
O5A 0.045(2) 0.040(2) 0.0246(19) -0.0018(16) 0.0110(15) -0.0013(17)
C18A 0.032(3) 0.025(3) 0.024(3) 0.003(2) 0.008(2) 0.008(2)
C19A 0.039(3) 0.032(3) 0.020(3) 0.002(3) 0.006(2) 0.014(2)
C20A 0.030(4) 0.028(3) 0.033(5) 0.009(3) 0.007(3) 0.008(3)
C21A 0.031(5) 0.026(3) 0.014(4) 0.001(3) 0.003(3) 0.012(3)
C22A 0.025(3) 0.023(3) 0.030(3) 0.005(2) 0.014(3) -0.001(3)
C23A 0.040(4) 0.025(3) 0.026(3) 0.006(2) 0.006(3) 0.012(3)
C24A 0.044(4) 0.031(3) 0.026(4) 0.004(3) 0.008(3) 0.008(3)
C25A 0.065(4) 0.068(5) 0.037(4) 0.010(4) 0.011(4) 0.031(4)
C26A 0.082(5) 0.040(4) 0.042(4) 0.014(4) 0.015(4) 0.001(4)
C27A 0.099(8) 0.062(6) 0.039(6) 0.006(4) 0.022(4) 0.022(4)
C28A 0.035(4) 0.033(4) 0.031(4) 0.000(3) 0.007(3) 0.008(4)
C29A 0.041(4) 0.043(4) 0.055(4) 0.007(3) 0.017(3) 0.015(4)
C30A 0.044(4) 0.041(4) 0.040(4) 0.008(3) 0.016(3) -0.003(4)
C31A 0.048(8) 0.044(5) 0.076(7) 0.017(4) 0.022(5) 0.019(5)

loop_
_atom_type_symbol
_atom_type_description
_atom_type_scat_dispersion_real
_atom_type_scat_dispersion_imag
_atom_type_scat_source
C C 0.0033 0.0016 'International Tables Vol C Tables 4.2.6.8 and 6.1.1.4'
H H 0.0000 0.0000 'International Tables Vol C Tables 4.2.6.8 and 6.1.1.4'
N N 0.0061 0.0033 'International Tables Vol C Tables 4.2.6.8 and 6.1.1.4'
O O 0.0106 0.0060 'International Tables Vol C Tables 4.2.6.8 and 6.1.1.4'
Co Co 0.3494 0.9721 'International Tables Vol C Tables 4.2.6.8 and 6.1.1.4'

loop_
_geom_angle_atom_site_label_1
_geom_angle_atom_site_label_2
_geom_angle_atom_site_label_3
_geom_angle
N2 C4 C6 112.7(2)
N2 C4 C5 124.2(3)
C6 C4 C5 123.1(3)
C4 C5 H5A 109.5
C4 C5 H5B 109.5
H5A C5 H5B 109.5
C4 C5 H5C 109.5
H5A C5 H5C 109.5
H5B C5 H5C 109.5
N3 C6 C4 112.2(3)
N3 C6 C7 123.7(3)
C4 C6 C7 124.1(3)
C6 C7 H7A 109.5
C6 C7 H7B 109.5
H7A C7 H7B 109.5
C6 C7 H7C 109.5
H7A C7 H7C 109.5
H7B C7 H7C 109.5
N4 C8 C10 112.3(3)
N4 C8 C9 124.8(3)
C10 C8 C9 122.9(3)
C8 C9 H9A 109.5
C8 C9 H9B 109.5
H9A C9 H9B 109.5
C8 C9 H9C 109.5
H9A C9 H9C 109.5
H9B C9 H9C 109.5
N5 C10 C8 112.1(3)
N5 C10 C11 125.0(3)
C8 C10 C11 122.9(3)
C10 C11 H11A 109.5
C10 C11 H11B 109.5
H11A C11 H11B 109.5
C10 C11 H11C 109.5
H11A C11 H11C 109.5
H11B C11 H11C 109.5
C4 N2 O1 121.5(2)
C4 N2 Co1 116.43(19)
O1 N2 Co1 122.10(19)
C6 N3 O2 120.4(2)
C6 N3 Co1 116.7(2)
O2 N3 Co1 122.92(19)
C8 N4 O3 119.5(3)
C8 N4 Co1 117.2(2)
O3 N4 Co1 123.17(19)
C10 N5 O4 119.7(2)
C10 N5 Co1 117.3(2)
O4 N5 Co1 122.96(19)
N4 O3 H3 109.5
N5 O4 H4 109.5
N3 Co1 N2 81.93(11)
N3 Co1 N4 179.44(11)
N2 Co1 N4 98.57(11)
N3 Co1 N5 98.43(11)
N2 Co1 N5 177.44(12)
N4 Co1 N5 81.05(11)
N3 Co1 N6B 86.3(6)
N2 Co1 N6B 90.1(6)
N4 Co1 N6B 94.0(6)
N5 Co1 N6B 92.4(6)
N3 Co1 C3B 94.1(3)
N2 Co1 C3B 93.9(3)
N4 Co1 C3B 85.6(3)
N5 Co1 C3B 83.6(3)
N6B Co1 C3B 176.0(7)
N3 Co1 C3A 88.5(2)
N2 Co1 C3A 84.2(2)
N4 Co1 C3A 91.3(2)
N5 Co1 C3A 93.3(2)
N6B Co1 C3A 172.8(7)
C3B Co1 C3A 10.6(3)
N3 Co1 N6A 92.3(3)
N2 Co1 N6A 91.0(3)
N4 Co1 N6A 88.0(3)
N5 Co1 N6A 91.5(3)
N6B Co1 N6A 6.0(9)
C3B Co1 N6A 172.5(5)
C3A Co1 N6A 175.0(3)
C16A N6A C12A 115.7(7)
C16A N6A Co1 124.2(7)
C12A N6A Co1 119.5(8)
N6A C12A C13A 125.7(10)
N6A C12A H12A 117.1
C13A C12A H12A 117.1
C14A C13A C12A 117.2(8)
C14A C13A H13A 121.4
C12A C13A H13A 121.4
C13A C14A C15A 118.2(7)
C13A C14A N7A 118.4(6)
C15A C14A N7A 122.9(5)
C16A C15A C14A 120.7(6)
C16A C15A H15A 119.6
C14A C15A H15A 119.6
N6A C16A C15A 121.1(7)
N6A C16A H16A 119.4
C15A C16A H16A 119.4
C17A N7A C14A 119.6(5)
N7A C17A C18A 123.8(5)
N7A C17A H17A 117(3)
C18A C17A H17A 120(3)
C23A O5A H5A1 109.5
C19A C18A C23A 119.6(5)
C19A C18A C17A 119.2(5)
C23A C18A C17A 121.2(6)
C20A C19A C18A 123.3(7)
C20A C19A H19A 118.4
C18A C19A H19A 118.4
C19A C20A C21A 117.9(9)
C19A C20A C24A 122.2(8)
C21A C20A C24A 119.9(9)
C20A C21A C22A 122.0(9)
C20A C21A H21A 119.0
C22A C21A H21A 119.0
C21A C22A C23A 117.7(7)
C21A C22A C28A 122.0(7)
C23A C22A C28A 120.2(6)
O5A C23A C18A 121.1(6)
O5A C23A C22A 119.6(6)
C18A C23A C22A 119.2(5)
C27A C24A C26A 111.0(9)
C27A C24A C25A 108.3(9)
C26A C24A C25A 109.3(7)
C27A C24A C20A 111.6(10)
C26A C24A C20A 109.1(7)
C25A C24A C20A 107.6(7)
C30A C28A C29A 110.4(6)
C30A C28A C22A 110.8(6)
C29A C28A C22A 108.5(6)
C30A C28A C31A 110.4(10)
C29A C28A C31A 104.6(9)
C22A C28A C31A 111.9(9)
C16B N6B C12B 114.9(12)
C16B N6B Co1 122.5(17)
C12B N6B Co1 121.8(16)
C13B C12B N6B 120(2)
C13B C12B H12B 120.2
N6B C12B H12B 120.2
C12B C13B C14B 124(2)
C12B C13B H13B 117.9
C14B C13B H13B 117.9
C15B C14B N7B 119.2(12)
C15B C14B C13B 115.9(16)
N7B C14B C13B 123.5(15)
C14B C15B C16B 112.0(14)
C14B C15B H15B 124.0
C16B C15B H15B 124.0
N6B C16B C15B 128(2)
N6B C16B H16B 116.1
C15B C16B H16B 116.1
C17B N7B C14B 119.1(10)
C17B N7B H17A 103(3)
C14B N7B H17A 118(3)
N7B C17B C18B 125.3(12)
N7B C17B H17B 117.4
C18B C17B H17B 117.4
C19B O5B H5B1 109.5
C19B C18B C23B 122.3(13)
C19B C18B C17B 121.0(13)
C23B C18B C17B 116.7(12)
O5B C19B C18B 124.2(15)
O5B C19B C20B 119.1(15)
C18B C19B C20B 116.7(14)
C21B C20B C24B 132(3)
C21B C20B C19B 112(2)
C24B C20B C19B 117(2)
C20B C21B C22B 134(3)
C20B C21B H21B 112.8
C22B C21B H21B 112.8
C21B C22B C23B 109.4(19)
C21B C22B C28B 125(2)
C23B C22B C28B 124.8(15)
C18B C23B C22B 125.2(13)
C18B C23B H23B 117.4
C22B C23B H23B 117.4
C20B C24B C26B 113.4(19)
C20B C24B C25B 111.3(15)
C26B C24B C25B 107.3(16)
C20B C24B C27B 110.5(19)
C26B C24B C27B 107.3(14)
C25B C24B C27B 106.6(16)
C24B C25B H25D 109.5
C24B C25B H25E 109.5
H25D C25B H25E 109.5
C24B C25B H25F 109.5
H25D C25B H25F 109.5
H25E C25B H25F 109.5
C24B C26B H26D 109.5
C24B C26B H26E 109.5
H26D C26B H26E 109.5
C24B C26B H26F 109.5
H26D C26B H26F 109.5
H26E C26B H26F 109.5
C24B C27B H27D 109.5
C24B C27B H27E 109.5
H27D C27B H27E 109.5
C24B C27B H27F 109.5
H27D C27B H27F 109.5
H27E C27B H27F 109.5
C31B C28B C22B 109(3)
C31B C28B C30B 102(3)
C22B C28B C30B 106.2(13)
C31B C28B C29B 118(2)
C22B C28B C29B 112.8(18)
C30B C28B C29B 107.5(17)
C28B C29B H29D 109.5
C28B C29B H29E 109.5
H29D C29B H29E 109.5
C28B C29B H29F 109.5
H29D C29B H29F 109.5
H29E C29B H29F 109.5
C28B C30B H30D 109.5
C28B C30B H30E 109.5
H30D C30B H30E 109.5
C28B C30B H30F 109.5
H30D C30B H30F 109.5
H30E C30B H30F 109.5
C28B C31B H31D 109.5
C28B C31B H31E 109.5
H31D C31B H31E 109.5
C28B C31B H31F 109.5
H31D C31B H31F 109.5
H31E C31B H31F 109.5
N1A C1A C2A 177.9(8)
C1A C2A C3A 113.6(5)
C1A C2A H2A1 108.8
C3A C2A H2A1 108.8
C1A C2A H2A2 108.8
C3A C2A H2A2 108.8
H2A1 C2A H2A2 107.7
C2A C3A Co1 117.4(4)
C2A C3A H3A1 108.0
Co1 C3A H3A1 108.0
C2A C3A H3A2 108.0
Co1 C3A H3A2 108.0
H3A1 C3A H3A2 107.2
N1B C1B C2B 171.8(14)
C3B C2B C1B 122.0(8)
C3B C2B H2B1 106.8
C1B C2B H2B1 106.8
C3B C2B H2B2 106.8
C1B C2B H2B2 106.8
H2B1 C2B H2B2 106.7
C2B C3B Co1 128.4(8)
C2B C3B H3B1 105.2
Co1 C3B H3B1 105.2
C2B C3B H3B2 105.2
Co1 C3B H3B2 105.2
H3B1 C3B H3B2 105.9

loop_
_geom_bond_atom_site_label_1
_geom_bond_atom_site_label_2
_geom_bond_distance
C4 N2 1.304(4)
C4 C6 1.464(4)
C4 C5 1.496(4)
C5 H5A 0.9800
C5 H5B 0.9800
C5 H5C 0.9800
C6 N3 1.311(4)
C6 C7 1.486(4)
C7 H7A 0.9800
C7 H7B 0.9800
C7 H7C 0.9800
C8 N4 1.296(4)
C8 C10 1.478(4)
C8 C9 1.493(5)
C9 H9A 0.9800
C9 H9B 0.9800
C9 H9C 0.9800
C10 N5 1.294(4)
C10 C11 1.491(4)
C11 H11A 0.9800
C11 H11B 0.9800
C11 H11C 0.9800
N2 O1 1.346(3)
N2 Co1 1.882(2)
N3 O2 1.355(3)
N3 Co1 1.875(2)
N4 O3 1.355(3)
N4 Co1 1.888(2)
N5 O4 1.364(3)
N5 Co1 1.891(2)
O3 H3 0.8400
O4 H4 0.8400
Co1 N6B 2.00(2)
Co1 C3B 2.015(11)
Co1 C3A 2.017(7)
Co1 N6A 2.076(9)
N6A C16A 1.317(8)
N6A C12A 1.342(8)
C12A C13A 1.391(17)
C12A H12A 0.9500
C13A C14A 1.322(11)
C13A H13A 0.9500
C14A C15A 1.395(8)
C14A N7A 1.409(7)
C15A C16A 1.375(11)
C15A H15A 0.9500
C16A H16A 0.9500
N7A C17A 1.270(7)
C17A C18A 1.455(7)
C17A H17A 0.97(5)
O5A C23A 1.360(6)
O5A H5A1 0.8400
C18A C19A 1.392(7)
C18A C23A 1.401(8)
C19A C20A 1.343(13)
C19A H19A 0.9500
C20A C21A 1.408(15)
C20A C24A 1.535(13)
C21A C22A 1.411(13)
C21A H21A 0.9500
C22A C23A 1.422(9)
C22A C28A 1.567(10)
C24A C27A 1.43(2)
C24A C26A 1.521(11)
C24A C25A 1.522(11)
C25A H25A 0.9800
C25A H25B 0.9800
C25A H25C 0.9800
C26A H26A 0.9800
C26A H26B 0.9800
C26A H26C 0.9800
C27A H27A 0.9800
C27A H27B 0.9800
C27A H27C 0.9800
C28A C30A 1.534(12)
C28A C29A 1.542(11)
C28A C31A 1.65(3)
C29A H29A 0.9800
C29A H29B 0.9800
C29A H29C 0.9800
C30A H30A 0.9800
C30A H30B 0.9800
C30A H30C 0.9800
C31A H31A 0.9800
C31A H31B 0.9800
C31A H31C 0.9800
N6B C16B 1.337(10)
N6B C12B 1.337(10)
C12B C13B 1.33(4)
C12B H12B 0.9500
C13B C14B 1.48(3)
C13B H13B 0.9500
C14B C15B 1.39(2)
C14B N7B 1.427(19)
C15B C16B 1.43(4)
C15B H15B 0.9500
C16B H16B 0.9500
N7B C17B 1.279(14)
N7B H17A 1.09(5)
C17B C18B 1.442(17)
C17B H17B 0.9500
O5B C19B 1.331(15)
O5B H5B1 0.8400
C18B C19B 1.372(17)
C18B C23B 1.378(15)
C19B C20B 1.55(3)
C20B C21B 1.36(4)
C20B C24B 1.53(3)
C21B C22B 1.37(3)
C21B H21B 0.9500
C22B C23B 1.41(2)
C22B C28B 1.43(2)
C23B H23B 0.9500
C24B C26B 1.55(3)
C24B C25B 1.58(3)
C24B C27B 1.75(4)
C25B H25D 0.9800
C25B H25E 0.9800
C25B H25F 0.9800
C26B H26D 0.9800
C26B H26E 0.9800
C26B H26F 0.9800
C27B H27D 0.9800
C27B H27E 0.9800
C27B H27F 0.9800
C28B C31B 1.32(6)
C28B C30B 1.56(3)
C28B C29B 1.57(3)
C29B H29D 0.9800
C29B H29E 0.9800
C29B H29F 0.9800
C30B H30D 0.9800
C30B H30E 0.9800
C30B H30F 0.9800
C31B H31D 0.9800
C31B H31E 0.9800
C31B H31F 0.9800
N1A C1A 1.149(9)
C1A C2A 1.461(10)
C2A C3A 1.502(9)
C2A H2A1 0.9900
C2A H2A2 0.9900
C3A H3A1 0.9900
C3A H3A2 0.9900
N1B C1B 1.103(14)
C1B C2B 1.450(14)
C2B C3B 1.314(13)
C2B H2B1 0.9900
C2B H2B2 0.9900
C3B H3B1 0.9900
C3B H3B2 0.9900

loop_
_geom_torsion_atom_site_label_1
_geom_torsion_atom_site_label_2
_geom_torsion_atom_site_label_3
_geom_torsion_atom_site_label_4
_geom_torsion
N2 C4 C6 N3 1.0(4)
C5 C4 C6 N3 -178.9(3)
N2 C4 C6 C7 -179.9(3)
C5 C4 C6 C7 0.2(5)
N4 C8 C10 N5 0.8(4)
C9 C8 C10 N5 -178.9(3)
N4 C8 C10 C11 -177.8(3)
C9 C8 C10 C11 2.5(5)
C6 C4 N2 O1 -179.2(3)
C5 C4 N2 O1 0.7(5)
C6 C4 N2 Co1 -0.2(3)
C5 C4 N2 Co1 179.7(3)
C4 C6 N3 O2 -179.6(2)
C7 C6 N3 O2 1.2(5)
C4 C6 N3 Co1 -1.3(4)
C7 C6 N3 Co1 179.6(3)
C10 C8 N4 O3 -178.4(2)
C9 C8 N4 O3 1.3(5)
C10 C8 N4 Co1 -0.4(4)
C9 C8 N4 Co1 179.3(3)
C8 C10 N5 O4 -179.9(3)
C11 C10 N5 O4 -1.3(5)
C8 C10 N5 Co1 -0.9(4)
C11 C10 N5 Co1 177.7(3)
C6 N3 Co1 N2 1.0(2)
O2 N3 Co1 N2 179.3(2)
C6 N3 Co1 N4 156(13)
O2 N3 Co1 N4 -26(13)
C6 N3 Co1 N5 178.4(2)
O2 N3 Co1 N5 -3.3(2)
C6 N3 Co1 N6B -89.7(7)
O2 N3 Co1 N6B 88.6(6)
C6 N3 Co1 C3B 94.3(4)
O2 N3 Co1 C3B -87.4(4)
C6 N3 Co1 C3A 85.3(3)
O2 N3 Co1 C3A -96.4(3)
C6 N3 Co1 N6A -89.7(4)
O2 N3 Co1 N6A 88.6(4)
C4 N2 Co1 N3 -0.4(2)
O1 N2 Co1 N3 178.6(2)
C4 N2 Co1 N4 179.9(2)
O1 N2 Co1 N4 -1.1(2)
C4 N2 Co1 N5 -99(3)
O1 N2 Co1 N5 80(3)
C4 N2 Co1 N6B 85.8(6)
O1 N2 Co1 N6B -95.2(6)
C4 N2 Co1 C3B -94.0(4)
O1 N2 Co1 C3B 85.0(4)
C4 N2 Co1 C3A -89.7(3)
O1 N2 Co1 C3A 89.3(3)
C4 N2 Co1 N6A 91.7(4)
O1 N2 Co1 N6A -89.3(3)
C8 N4 Co1 N3 23(13)
O3 N4 Co1 N3 -159(13)
C8 N4 Co1 N2 177.4(2)
O3 N4 Co1 N2 -4.7(2)
C8 N4 Co1 N5 0.0(2)
O3 N4 Co1 N5 177.9(2)
C8 N4 Co1 N6B -91.9(7)
O3 N4 Co1 N6B 86.1(6)
C8 N4 Co1 C3B 84.1(4)
O3 N4 Co1 C3B -97.9(4)
C8 N4 Co1 C3A 93.1(3)
O3 N4 Co1 C3A -89.0(3)
C8 N4 Co1 N6A -91.9(4)
O3 N4 Co1 N6A 86.1(4)
C10 N5 Co1 N3 -179.2(2)
O4 N5 Co1 N3 -0.3(2)
C10 N5 Co1 N2 -81(3)
O4 N5 Co1 N2 98(3)
C10 N5 Co1 N4 0.6(2)
O4 N5 Co1 N4 179.5(2)
C10 N5 Co1 N6B 94.2(6)
O4 N5 Co1 N6B -86.8(6)
C10 N5 Co1 C3B -86.0(4)
O4 N5 Co1 C3B 93.0(4)
C10 N5 Co1 C3A -90.2(3)
O4 N5 Co1 C3A 88.7(3)
C10 N5 Co1 N6A 88.3(4)
O4 N5 Co1 N6A -92.8(3)
N3 Co1 N6A C16A 123.6(11)
N2 Co1 N6A C16A 41.7(11)
N4 Co1 N6A C16A -56.9(11)
N5 Co1 N6A C16A -137.9(11)
N6B Co1 N6A C16A 123(9)
C3B Co1 N6A C16A -89(3)
C3A Co1 N6A C16A 25(5)
N3 Co1 N6A C12A -47.5(11)
N2 Co1 N6A C12A -129.5(11)
N4 Co1 N6A C12A 132.0(11)
N5 Co1 N6A C12A 51.0(11)
N6B Co1 N6A C12A -48(8)
C3B Co1 N6A C12A 100(3)
C3A Co1 N6A C12A -146(4)
C16A N6A C12A C13A 7(2)
Co1 N6A C12A C13A 178.8(11)
N6A C12A C13A C14A -3(2)
C12A C13A C14A C15A 4.0(14)
C12A C13A C14A N7A 177.0(9)
C13A C14A C15A C16A -8.7(13)
N7A C14A C15A C16A 178.7(9)
C12A N6A C16A C15A -11(2)
Co1 N6A C16A C15A 177.2(9)
C14A C15A C16A N6A 12.8(18)
C13A C14A N7A C17A 75.3(9)
C15A C14A N7A C17A -112.1(7)
C14A N7A C17A C18A -170.7(5)
N7A C17A C18A C19A -171.6(5)
N7A C17A C18A C23A 10.4(7)
C23A C18A C19A C20A -0.4(9)
C17A C18A C19A C20A -178.3(6)
C18A C19A C20A C21A 2.0(12)
C18A C19A C20A C24A -177.5(6)
C19A C20A C21A C22A 0.7(15)
C24A C20A C21A C22A -179.8(8)
C20A C21A C22A C23A -4.8(13)
C20A C21A C22A C28A 179.1(9)
C19A C18A C23A O5A 178.7(5)
C17A C18A C23A O5A -3.4(7)
C19A C18A C23A C22A -3.9(8)
C17A C18A C23A C22A 174.0(5)
C21A C22A C23A O5A -176.3(6)
C28A C22A C23A O5A 0.0(9)
C21A C22A C23A C18A 6.3(9)
C28A C22A C23A C18A -177.4(6)
C19A C20A C24A C27A 178.6(10)
C21A C20A C24A C27A -0.9(13)
C19A C20A C24A C26A -58.4(10)
C21A C20A C24A C26A 122.1(10)
C19A C20A C24A C25A 60.0(10)
C21A C20A C24A C25A -119.5(9)
C21A C22A C28A C30A 117.9(8)
C23A C22A C28A C30A -58.1(9)
C21A C22A C28A C29A -120.7(8)
C23A C22A C28A C29A 63.3(8)
C21A C22A C28A C31A -5.8(13)
C23A C22A C28A C31A 178.2(10)
N3 Co1 N6B C16B 131(3)
N2 Co1 N6B C16B 49(3)
N4 Co1 N6B C16B -50(3)
N5 Co1 N6B C16B -131(3)
C3B Co1 N6B C16B -134(9)
C3A Co1 N6B C16B 87(5)
N6A Co1 N6B C16B -49(8)
N3 Co1 N6B C12B -60(2)
N2 Co1 N6B C12B -142(2)
N4 Co1 N6B C12B 120(2)
N5 Co1 N6B C12B 38(2)
C3B Co1 N6B C12B 35(11)
C3A Co1 N6B C12B -104(5)
N6A Co1 N6B C12B 120(10)
C16B N6B C12B C13B -18(4)
Co1 N6B C12B C13B 171.7(18)
N6B C12B C13B C14B 9(4)
C12B C13B C14B C15B -7(3)
C12B C13B C14B N7B -173.4(19)
N7B C14B C15B C16B 180.0(18)
C13B C14B C15B C16B 13(2)
C12B N6B C16B C15B 29(5)
Co1 N6B C16B C15B -161(2)
C14B C15B C16B N6B -26(4)
C15B C14B N7B C17B 129.2(12)
C13B C14B N7B C17B -64.9(18)
C14B N7B C17B C18B 171.5(11)
N7B C17B C18B C19B -10.4(17)
N7B C17B C18B C23B 169.8(11)
C23B C18B C19B O5B -176.3(11)
C17B C18B C19B O5B 3.9(19)
C23B C18B C19B C20B 3(2)
C17B C18B C19B C20B -176.3(13)
O5B C19B C20B C21B 175.8(19)
C18B C19B C20B C21B -4(3)
O5B C19B C20B C24B -4(2)
C18B C19B C20B C24B 176.0(16)
C24B C20B C21B C22B 178(2)
C19B C20B C21B C22B -2(5)
C20B C21B C22B C23B 8(4)
C20B C21B C22B C28B 179(3)
C19B C18B C23B C22B 3(2)
C17B C18B C23B C22B -176.9(12)
C21B C22B C23B C18B -8(2)
C28B C22B C23B C18B -179.2(16)
C21B C20B C24B C26B 124(3)
C19B C20B C24B C26B -56(2)
C21B C20B C24B C25B -115(3)
C19B C20B C24B C25B 65(2)
C21B C20B C24B C27B 3(4)
C19B C20B C24B C27B -176.5(16)
C21B C22B C28B C31B 13(3)
C23B C22B C28B C31B -177(2)
C21B C22B C28B C30B 123(2)
C23B C22B C28B C30B -68(2)
C21B C22B C28B C29B -120(2)
C23B C22B C28B C29B 50(2)
N1A C1A C2A C3A 61(24)
C1A C2A C3A Co1 171.1(5)
N3 Co1 C3A C2A 45.7(5)
N2 Co1 C3A C2A 127.7(5)
N4 Co1 C3A C2A -133.8(5)
N5 Co1 C3A C2A -52.7(5)
N6B Co1 C3A C2A 89(5)
C3B Co1 C3A C2A -76(2)
N6A Co1 C3A C2A 145(4)
N1B C1B C2B C3B -84(7)
C1B C2B C3B Co1 -164.6(9)
N3 Co1 C3B C2B 60.5(10)
N2 Co1 C3B C2B 142.7(10)
N4 Co1 C3B C2B -119.0(10)
N5 Co1 C3B C2B -37.5(10)
N6B Co1 C3B C2B -34(10)
C3A Co1 C3B C2B 119(3)
N6A Co1 C3B C2B -87(3)
